data_9005234
loop_
_publ_author_name
'Comodi, P.'
'Princivalle, F.'
'Tirone, M.'
'Zanazzi, P. F.'

_publ_section_title
;
 Comparative compressibility of clinopyroxenes from mantle nodules
 Sample: PC135 at room conditions
;
_journal_name_full 'European Journal of Mineralogy'
_journal_page_first 141
_journal_page_last 149
_journal_volume 7
_journal_year 1995
_chemical_formula_sum 'Al0.25 Ca0.645 Cr0.044 Fe0.112 Mg0.957 Mn0.002 Na0.094 O6 Si1.888 Ti0.008'
_chemical_name_mineral Diopside
_space_group_IT_number 15
_symmetry_space_group_name_Hall '-C 2yc'
_symmetry_space_group_name_H-M 'C 1 2/c 1'
_cell_angle_alpha 90
_cell_angle_beta 106.9
_cell_angle_gamma 90
_cell_length_a 9.678
_cell_length_b 8.836
_cell_length_c 5.257
_cell_formula_units_Z 4
_cell_volume 430.137
_database_code_amcsd 0006580
_exptl_crystal_density_diffrn 3.337
_cod_original_formula_sum 'Mg.957 Al.25 Fe.112 Ti.008 Cr.044 Ca.645 Na.094 Mn.002 Si1.888 O6'
_cod_database_code 9005234

loop_
_space_group_symop_operation_xyz
x,y,z
1/2+x,1/2+y,z
x,-y,1/2+z
1/2+x,1/2-y,1/2+z
-x,y,1/2-z
1/2-x,1/2+y,1/2-z
-x,-y,-z
1/2-x,1/2-y,-z

loop_
_atom_site_label
_atom_site_fract_x
_atom_site_fract_y
_atom_site_fract_z
_atom_site_occupancy
MgM1 0.00000 0.90650 0.25000 0.76500
AlM1 0.00000 0.90650 0.25000 0.13800
FeM1 0.00000 0.90650 0.25000 0.04500
TiM1 0.00000 0.90650 0.25000 0.00800
CrM1 0.00000 0.90650 0.25000 0.04400
CaM2 0.00000 0.29570 0.25000 0.64500
NaM2 0.00000 0.29570 0.25000 0.09400
MgM2 0.00000 0.29570 0.25000 0.19200
FeM2 0.00000 0.29570 0.25000 0.06700
MnM2 0.00000 0.29570 0.25000 0.00200
SiT 0.28960 0.09260 0.23530 0.94400
AlT 0.28960 0.09260 0.23530 0.05600
O1 0.11510 0.08650 0.14030 1.00000
O2 0.36470 0.25220 0.32630 1.00000
O3 0.35210 0.01850 0.00100 1.00000

loop_
_cod_related_entry_id
_cod_related_entry_database
_cod_related_entry_code
1 AMCSD 0006580
